data_7054207
loop_
_publ_author_name
'Sathyanarayana, Arruri'
'Prabusankar, Ganesan'

_publ_section_title
;
 Facile access to imidazole and imidazolium substituted dibenzo-diazocines
;
_journal_issue 8
_journal_name_full 'New Journal of Chemistry'
_journal_page_first 3613
_journal_paper_doi 10.1039/C4NJ00351A
_journal_volume 38
_journal_year 2014
_chemical_formula_moiety '0.5(C54 H64 N12), 0.25(I8)'
_chemical_formula_sum 'C27 H32 I2 N6'
_chemical_formula_weight 694.40
_space_group_crystal_system monoclinic
_space_group_IT_number 15
_space_group_name_Hall '-C 2yc'
_space_group_name_H-M_alt 'C 1 2/c 1'
_symmetry_space_group_name_Hall '-C 2yc'
_symmetry_space_group_name_H-M 'C 1 2/c 1'
_audit_creation_date 2014-04-20
_audit_creation_method
;
  Olex2 1.1
  (compiled 2011.11.01 svn.r2039, GUI svn.r3906)
;
_cell_angle_alpha 90
_cell_angle_beta 101.629(5)
_cell_angle_gamma 90
_cell_formula_units_Z 4
_cell_length_a 10.1807(5)
_cell_length_b 13.9648(7)
_cell_length_c 20.5397(9)
_cell_measurement_temperature 150
_cell_volume 2860.2(2)
_computing_molecular_graphics
;
O. V. Dolomanov, L. J. Bourhis, R. J. Gildea, J. A. K. Howard and H. Puschmann,
OLEX2: a complete structure solution, refinement and analysis program.
J. Appl. Cryst. (2009). 42, 339-341.
;
_computing_publication_material
;
O. V. Dolomanov, L. J. Bourhis, R. J. Gildea, J. A. K. Howard and H. Puschmann,
OLEX2: a complete structure solution, refinement and analysis program.
J. Appl. Cryst. (2009). 42, 339-341.
;
_computing_structure_refinement
;
olex2.refine (L.J. Bourhis, O.V. Dolomanov, R.J. Gildea, J.A.K. Howard,
H. Puschmann, in preparation, 2011)
;
_computing_structure_solution
;
olex2.solve (L.J. Bourhis, O.V. Dolomanov, R.J. Gildea, J.A.K. Howard,
H. Puschmann, in preparation, 2011)
;
_diffrn_ambient_temperature 150
_diffrn_measured_fraction_theta_full 0.979378
_diffrn_measured_fraction_theta_max 0.979378
_diffrn_radiation_wavelength 1.54184
_diffrn_reflns_av_R_equivalents 0.0341
_diffrn_reflns_av_unetI/netI 0.0463
_diffrn_reflns_limit_h_max 9
_diffrn_reflns_limit_h_min -12
_diffrn_reflns_limit_k_max 16
_diffrn_reflns_limit_k_min -15
_diffrn_reflns_limit_l_max 24
_diffrn_reflns_limit_l_min -24
_diffrn_reflns_number 5536
_diffrn_reflns_theta_full 70.692082
_diffrn_reflns_theta_max 70.69
_diffrn_reflns_theta_min 4.40
_exptl_absorpt_coefficient_mu 17.468
_exptl_crystal_colour colourless
_exptl_crystal_colour_primary colourless
_exptl_crystal_density_diffrn 1.6125
_exptl_crystal_description needle
_exptl_crystal_F_000 1370.2893
_exptl_crystal_size_max 0.2
_exptl_crystal_size_mid 0.1
_exptl_crystal_size_min 0.1
_refine_diff_density_max 0.710422
_refine_diff_density_min -0.763886
_refine_diff_density_rms 0.120288
_refine_ls_d_res_high 0.816864
_refine_ls_d_res_low 10.059025
_refine_ls_goodness_of_fit_ref 1.020541
_refine_ls_hydrogen_treatment mixed
_refine_ls_matrix_type full
_refine_ls_number_constraints 28
_refine_ls_number_parameters 162
_refine_ls_number_reflns 2707
_refine_ls_number_restraints 0
_refine_ls_restrained_S_all 1.020541
_refine_ls_R_factor_all 0.041248
_refine_ls_R_factor_gt 0.032518
_refine_ls_shift/su_max 0.0001
_refine_ls_shift/su_mean 0.0000
_refine_ls_structure_factor_coef Fsqd
_refine_ls_weighting_details 'w=1/[\s^2^(Fo^2^)+(0.0392P)^2^] where P=(Fo^2^+2Fc^2^)/3'
_refine_ls_weighting_scheme calc
_refine_ls_wR_factor_ref 0.083808
_reflns_Friedel_coverage 0.0
_reflns_limit_h_max 12
_reflns_limit_h_min -12
_reflns_limit_k_max 16
_reflns_limit_k_min 0
_reflns_limit_l_max 24
_reflns_limit_l_min 0
_reflns_number_gt 2283
_reflns_number_total 2707
_reflns_threshold_expression I>=2u(I)
_cod_data_source_file c4nj00351a2.cif
_cod_data_source_block 6
_cod_depositor_comments 'Adding full bibliography for 7054203--7054208.cif.'
_cod_database_code 7054207

loop_
_space_group_symop_id
_space_group_symop_operation_xyz
1 x,y,z
2 -x,y,-z+1/2
3 -x,-y,-z
4 x,-y,z-1/2
5 x+1/2,y+1/2,z
6 -x+1/2,y+1/2,-z+1/2
7 -x+1/2,-y+1/2,-z
8 x+1/2,-y+1/2,z-1/2

loop_
_atom_site_label
_atom_site_type_symbol
_atom_site_fract_x
_atom_site_fract_y
_atom_site_fract_z
_atom_site_U_iso_or_equiv
_atom_site_adp_type
_atom_site_occupancy
_atom_site_refinement_flags_posn
N2 N 0.5837(3) 0.3075(2) 0.43799(15) 0.0299(7) Uani 1.000000 .
C4 C 0.5540(4) 0.3656(3) 0.48513(18) 0.0328(9) Uani 1.000000 .
H4 H 0.5642(4) 0.4332(3) 0.48635(18) 0.0394(10) Uiso 1.000000 R
C13 C 0.500000 0.1720(4) 0.250000 0.0354(13) Uani 1.000000 S
H13a H 0.581(3) 0.132(3) 0.2597(3) 0.0425(16) Uiso 0.500000 R
H13b H 0.419(3) 0.132(3) 0.2403(3) 0.0425(16) Uiso 0.500000 R
N3 N 0.4953(4) 0.2316(2) 0.30861(15) 0.0324(7) Uani 1.000000 .
C11 C 0.3291(4) 0.3274(3) 0.22903(19) 0.0325(9) Uani 1.000000 .
C5 C 0.5076(4) 0.2189(3) 0.51098(19) 0.0343(9) Uani 1.000000 .
H5 H 0.4795(4) 0.1662(3) 0.53403(19) 0.0412(11) Uiso 1.000000 R
C6 C 0.5545(4) 0.2148(3) 0.45389(19) 0.0346(9) Uani 1.000000 .
H6 H 0.5653(4) 0.1587(3) 0.42933(19) 0.0415(11) Uiso 1.000000 R
C12 C 0.6033(4) 0.2988(3) 0.32034(18) 0.0303(8) Uani 1.000000 .
C7 C 0.6448(4) 0.3397(3) 0.38417(18) 0.0290(8) Uani 1.000000 .
C2 C 0.4629(5) 0.3535(3) 0.5884(2) 0.0384(10) Uani 1.000000 .
H2 H 0.4761(5) 0.4244(3) 0.5886(2) 0.0461(12) Uiso 1.000000 R
C8 C 0.2562(4) 0.4090(3) 0.1027(2) 0.0357(9) Uani 1.000000 .
H8 H 0.2312(4) 0.4361(3) 0.0596(2) 0.0429(11) Uiso 1.000000 R
N1 N 0.5083(3) 0.3138(2) 0.52944(16) 0.0324(7) Uani 1.000000 .
C3 C 0.3160(5) 0.3344(4) 0.5818(2) 0.0508(13) Uani 1.000000 .
H3a H 0.2672(6) 0.360(2) 0.5394(8) 0.0762(19) Uiso 1.000000 G
H3b H 0.3008(6) 0.2652(4) 0.5831(17) 0.0762(19) Uiso 1.000000 G
H3c H 0.2840(9) 0.365(2) 0.6185(10) 0.0762(19) Uiso 1.000000 G
C10 C 0.2296(4) 0.3971(3) 0.2159(2) 0.0379(9) Uani 1.000000 .
H10 H 0.1856(4) 0.4168(3) 0.2503(2) 0.0455(11) Uiso 1.000000 R
C1 C 0.5484(6) 0.3135(4) 0.6514(2) 0.0591(15) Uani 1.000000 .
H1a H 0.532(3) 0.2445(7) 0.6538(10) 0.089(2) Uiso 1.000000 G
H1b H 0.6433(6) 0.325(3) 0.6511(9) 0.089(2) Uiso 1.000000 G
H1c H 0.525(3) 0.345(2) 0.6900(2) 0.089(2) Uiso 1.000000 G
C14 C 0.3651(4) 0.2805(3) 0.29745(19) 0.0343(9) Uani 1.000000 .
H14a H 0.2946(7) 0.2335(12) 0.3019(12) 0.0412(11) Uiso 1.000000 R
H14b H 0.367(2) 0.3301(11) 0.3320(5) 0.0412(11) Uiso 1.000000 R
C9 C 0.1937(4) 0.4382(3) 0.1538(2) 0.0377(9) Uani 1.000000 .
H9 H 0.1265(4) 0.4864(3) 0.1459(2) 0.0453(11) Uiso 1.000000 R
I1 I 0.28969(3) 0.024687(19) 0.594103(13) 0.03896(11) Uani 1.000000 .

loop_
_atom_site_aniso_label
_atom_site_aniso_U_11
_atom_site_aniso_U_22
_atom_site_aniso_U_33
_atom_site_aniso_U_12
_atom_site_aniso_U_13
_atom_site_aniso_U_23
N2 0.0383(19) 0.0309(17) 0.0212(16) 0.0044(14) 0.0079(14) 0.0006(12)
C4 0.042(2) 0.033(2) 0.0251(19) 0.0037(18) 0.0105(17) -0.0010(15)
C13 0.052(4) 0.032(3) 0.023(3) -0.000000 0.007(2) 0.000000
N3 0.044(2) 0.0333(17) 0.0216(16) -0.0018(15) 0.0107(14) -0.0013(13)
C11 0.038(2) 0.037(2) 0.0227(19) -0.0061(18) 0.0068(16) 0.0016(15)
C5 0.043(2) 0.032(2) 0.028(2) 0.0032(18) 0.0097(17) 0.0057(16)
C6 0.049(3) 0.029(2) 0.025(2) 0.0079(18) 0.0069(17) 0.0016(16)
C12 0.036(2) 0.034(2) 0.0206(19) 0.0047(17) 0.0054(15) 0.0006(15)
C7 0.034(2) 0.034(2) 0.0201(18) 0.0058(17) 0.0072(15) -0.0003(15)
C2 0.054(3) 0.037(2) 0.028(2) 0.006(2) 0.0175(19) 0.0033(17)
C8 0.041(2) 0.038(2) 0.028(2) -0.0029(19) 0.0060(17) 0.0020(16)
N1 0.0400(19) 0.0359(18) 0.0239(17) 0.0049(15) 0.0124(14) 0.0015(13)
C3 0.065(3) 0.044(3) 0.051(3) 0.009(2) 0.031(3) 0.006(2)
C10 0.036(2) 0.049(3) 0.029(2) -0.002(2) 0.0098(17) -0.0031(18)
C1 0.077(4) 0.073(4) 0.029(2) 0.026(3) 0.016(2) 0.004(2)
C14 0.037(2) 0.045(2) 0.0231(19) -0.0037(19) 0.0097(16) 0.0010(17)
C9 0.036(2) 0.042(2) 0.035(2) 0.0039(19) 0.0082(18) 0.0024(18)
I1 0.04676(18) 0.03656(16) 0.03473(16) 0.00196(12) 0.01097(11) -0.00577(11)

loop_
_atom_type_symbol
_atom_type_scat_dispersion_real
_atom_type_scat_dispersion_imag
_atom_type_scat_source
I -0.19206 6.94430 'International Tables Volume C Table 6.1.1.4 (pp. 500-502)'
H 0.00000 0.00000 'International Tables Volume C Table 6.1.1.4 (pp. 500-502)'
C 0.01920 0.00962 'International Tables Volume C Table 6.1.1.4 (pp. 500-502)'
N 0.03256 0.01839 'International Tables Volume C Table 6.1.1.4 (pp. 500-502)'

loop_
_geom_angle_atom_site_label_1
_geom_angle_atom_site_label_2
_geom_angle_atom_site_label_3
_geom_angle
_geom_angle_site_symmetry_1
_geom_angle_site_symmetry_3
C6 N2 C4 107.7(3) . .
C7 N2 C4 123.9(3) . .
C7 N2 C6 128.2(3) . .
H4 C4 N2 125.4(2) . .
N1 C4 N2 109.2(4) . .
N1 C4 H4 125.4(2) . .
H13a C13 H13a 110(5) . 2_655
H13b C13 H13a 0.0 2_655 .
H13b C13 H13a 110(5) 2_655 2_655
H13b C13 H13a 110(5) . .
H13b C13 H13a 0.0 . 2_655
H13b C13 H13b 110(5) 2_655 .
N3 C13 H13a 108.8(13) 2_655 2_655
N3 C13 H13a 108.8(13) 2_655 .
N3 C13 H13a 108.8(13) . .
N3 C13 H13a 108.8(13) . 2_655
N3 C13 H13b 108.8(13) 2_655 .
N3 C13 H13b 108.8(13) 2_655 2_655
N3 C13 H13b 108.8(13) . .
N3 C13 H13b 108.8(13) . 2_655
N3 C13 N3 111.1(5) 2_655 .
C12 N3 C13 111.0(3) . .
C14 N3 C13 108.2(3) . .
C14 N3 C12 111.2(3) . .
C10 C11 C12 120.4(4) . 2_655
C14 C11 C12 119.0(4) . 2_655
C14 C11 C10 120.6(4) . .
C6 C5 H5 126.4(2) . .
N1 C5 H5 126.4(2) . .
N1 C5 C6 107.2(3) . .
C5 C6 N2 107.2(3) . .
H6 C6 N2 126.4(2) . .
H6 C6 C5 126.4(2) . .
C11 C12 N3 122.8(3) 2_655 .
C7 C12 N3 119.8(3) . .
C7 C12 C11 117.4(4) . 2_655
C12 C7 N2 119.3(4) . .
C8 C7 N2 118.5(3) 2_655 .
C8 C7 C12 122.2(4) 2_655 .
N1 C2 H2 108.0(2) . .
C3 C2 H2 108.0(2) . .
C3 C2 N1 109.2(4) . .
C1 C2 H2 108.0(3) . .
C1 C2 N1 109.8(4) . .
C1 C2 C3 113.8(4) . .
H8 C8 C7 120.6(2) . 2_655
C9 C8 C7 118.9(4) . 2_655
C9 C8 H8 120.6(3) . .
C5 N1 C4 108.7(3) . .
C2 N1 C4 124.6(3) . .
C2 N1 C5 126.7(3) . .
H3a C3 C2 109.5 . .
H3b C3 C2 109.5 . .
H3b C3 H3a 109.5 . .
H3c C3 C2 109.5 . .
H3c C3 H3a 109.5 . .
H3c C3 H3b 109.5 . .
H10 C10 C11 119.4(2) . .
C9 C10 C11 121.2(4) . .
C9 C10 H10 119.4(3) . .
H1a C1 C2 109.5 . .
H1b C1 C2 109.5 . .
H1b C1 H1a 109.5 . .
H1c C1 C2 109.5 . .
H1c C1 H1a 109.5 . .
H1c C1 H1b 109.5 . .
C11 C14 N3 112.7(3) . .
H14a C14 N3 109.0(9) . .
H14a C14 C11 109.0(9) . .
H14b C14 N3 109.0(9) . .
H14b C14 C11 109.0(9) . .
H14b C14 H14a 108(4) . .
C10 C9 C8 119.9(4) . .
H9 C9 C8 120.1(3) . .
H9 C9 C10 120.1(3) . .

loop_
_geom_bond_atom_site_label_1
_geom_bond_atom_site_label_2
_geom_bond_distance
_geom_bond_site_symmetry_2
N2 C4 1.343(5) .
N2 C6 1.382(5) .
N2 C7 1.445(5) .
C4 H4 0.9500 .
C4 N1 1.318(5) .
C13 H13a 0.9900 .
C13 H13a 0.9900 2_655
C13 H13b 0.9900 2_655
C13 H13b 0.9900 .
C13 N3 1.473(4) 2_655
C13 N3 1.473(4) .
H13a H13b 0.0000 2_655
N3 C12 1.429(5) .
N3 C14 1.467(5) .
C11 C12 1.394(5) 2_655
C11 C10 1.391(6) .
C11 C14 1.527(5) .
C5 H5 0.9500 .
C5 C6 1.353(5) .
C5 N1 1.378(5) .
C6 H6 0.9500 .
C12 C7 1.414(5) .
C7 C8 1.384(6) 2_655
C2 H2 1.0000 .
C2 N1 1.487(5) .
C2 C3 1.498(7) .
C2 C1 1.514(6) .
C8 H8 0.9500 .
C8 C9 1.394(6) .
C3 H3a 0.9800 .
C3 H3b 0.9800 .
C3 H3c 0.9800 .
C10 H10 0.9500 .
C10 C9 1.378(6) .
C1 H1a 0.9800 .
C1 H1b 0.9800 .
C1 H1c 0.9800 .
C14 H14a 0.9900 .
C14 H14b 0.9900 .
C9 H9 0.9500 .
